data_7032696
loop_
_publ_author_name
'Elorriaga, David'
'Carrillo-Hermosilla, Fernando'
'Anti\~nolo, Antonio'
'L\'opez-Solera, Isabel'
'Fern\'andez-Gal\'an, Rafael'
'Villase\~nor, Elena'

_publ_section_title
;
 Mixed amido-/imido-/guanidinato niobium complexes: synthesis and the
 effect of ligands on insertion reactions.
;
_journal_issue 46
_journal_name_full 'Dalton transactions (Cambridge, England : 2003)'
_journal_page_first 17434
_journal_page_last 17444
_journal_paper_doi 10.1039/c4dt01975j
_journal_volume 43
_journal_year 2014
_chemical_formula_sum 'C27 H51 N6 Nb S2'
_chemical_formula_weight 616.77
_chemical_name_systematic
; 
 ? 
;
_space_group_IT_number 14
_symmetry_cell_setting monoclinic
_symmetry_space_group_name_Hall '-P 2ybc'
_symmetry_space_group_name_H-M 'P 1 21/c 1'
_atom_sites_solution_hydrogens geom
_atom_sites_solution_primary direct
_atom_sites_solution_secondary difmap
_audit_creation_method SHELXL-97
_cell_angle_alpha 90.00
_cell_angle_beta 91.968(2)
_cell_angle_gamma 90.00
_cell_formula_units_Z 4
_cell_length_a 11.1088(4)
_cell_length_b 16.4664(6)
_cell_length_c 18.0246(7)
_cell_measurement_reflns_used 1617
_cell_measurement_temperature 260(2)
_cell_measurement_theta_max 18.9690
_cell_measurement_theta_min 2.4738
_cell_volume 3295.2(2)
_computing_cell_refinement 'Bruker SAINT'
_computing_data_collection 'Bruker APEX'
_computing_data_reduction 'Bruker SAINT'
_computing_molecular_graphics 'Bruker SHELXTL'
_computing_publication_material 'Bruker SHELXTL'
_computing_structure_refinement 'SHELXL-97 (Sheldrick, 1997)'
_computing_structure_solution 'SHELXS-97 (Sheldrick, 1990)'
_diffrn_ambient_temperature 260(2)
_diffrn_measured_fraction_theta_full 0.999
_diffrn_measured_fraction_theta_max 0.999
_diffrn_measurement_device_type 'CCD area detector'
_diffrn_measurement_method 'phi and omega scans'
_diffrn_radiation_monochromator graphite
_diffrn_radiation_source 'fine-focus sealed tube'
_diffrn_radiation_type MoK\a
_diffrn_radiation_wavelength 0.71073
_diffrn_reflns_av_R_equivalents 0.0879
_diffrn_reflns_av_sigmaI/netI 0.1346
_diffrn_reflns_limit_h_max 15
_diffrn_reflns_limit_h_min -15
_diffrn_reflns_limit_k_max 18
_diffrn_reflns_limit_k_min -23
_diffrn_reflns_limit_l_max 25
_diffrn_reflns_limit_l_min -24
_diffrn_reflns_number 27687
_diffrn_reflns_theta_full 30.57
_diffrn_reflns_theta_max 30.57
_diffrn_reflns_theta_min 1.68
_exptl_absorpt_coefficient_mu 0.516
_exptl_absorpt_correction_T_max 0.7461
_exptl_absorpt_correction_T_min 0.6450
_exptl_absorpt_correction_type multi-scan
_exptl_absorpt_process_details SADABS
_exptl_crystal_colour Yellow
_exptl_crystal_density_diffrn 1.243
_exptl_crystal_density_method 'not measured'
_exptl_crystal_description Prismatic
_exptl_crystal_F_000 1312
_exptl_crystal_size_max 0.23
_exptl_crystal_size_mid 0.19
_exptl_crystal_size_min 0.15
_refine_diff_density_max 0.786
_refine_diff_density_min -0.718
_refine_diff_density_rms 0.242
_refine_ls_extinction_method none
_refine_ls_goodness_of_fit_ref 0.937
_refine_ls_hydrogen_treatment constr
_refine_ls_matrix_type full
_refine_ls_number_parameters 339
_refine_ls_number_reflns 10101
_refine_ls_number_restraints 0
_refine_ls_restrained_S_all 0.937
_refine_ls_R_factor_all 0.1862
_refine_ls_R_factor_gt 0.0690
_refine_ls_shift/su_max 0.001
_refine_ls_shift/su_mean 0.000
_refine_ls_structure_factor_coef Fsqd
_refine_ls_weighting_details 'calc w=1/[\s^2^(Fo^2^)+(0.0960P)^2^+0.0000P] where P=(Fo^2^+2Fc^2^)/3'
_refine_ls_weighting_scheme calc
_refine_ls_wR_factor_gt 0.1580
_refine_ls_wR_factor_ref 0.2198
_reflns_number_gt 4106
_reflns_number_total 10101
_reflns_threshold_expression >2sigma(I)
_cod_data_source_file c4dt01975j2.cif
_cod_data_source_block 10
_cod_depositor_comments
;
The following automatic conversions were performed:

'_symmetry_cell_setting' value 'Monoclinic' changed to 'monoclinic'
according to
/usr/data/users/saulius/crontab/automatic-downloads/rss-feeds/RSC/lib/dictionaries/cif_core.dic
dictionary named 'cif_core.dic' version 2.4.2 from 2011-04-26.

Automatic conversion script
Id: cif_fix_values 2827 2014-09-09 07:05:25Z andrius 

 Adding full bibliography for 7032694--7032696.cif.
;
_cod_original_sg_symbol_H-M P2(1)/c
_cod_database_code 7032696

loop_
_symmetry_equiv_pos_as_xyz
'x, y, z'
'-x, y+1/2, -z+1/2'
'-x, -y, -z'
'x, -y-1/2, z-1/2'

loop_
_atom_site_label
_atom_site_type_symbol
_atom_site_fract_x
_atom_site_fract_y
_atom_site_fract_z
_atom_site_U_iso_or_equiv
_atom_site_adp_type
_atom_site_occupancy
_atom_site_symmetry_multiplicity
_atom_site_calc_flag
_atom_site_refinement_flags
Nb1 Nb 0.69543(4) 0.91200(3) 0.80979(2) 0.05259(18) Uani 1 1 d .
S1 S 0.56111(13) 0.96451(12) 0.70389(8) 0.0822(5) Uani 1 1 d .
S2 S 0.47213(14) 0.96059(11) 0.85376(8) 0.0777(5) Uani 1 1 d .
N1 N 0.8171(3) 0.8803(3) 0.7548(2) 0.0510(10) Uani 1 1 d .
N2 N 0.7035(4) 0.8371(3) 0.9087(2) 0.0536(10) Uani 1 1 d .
N3 N 0.6005(3) 0.7920(3) 0.8122(2) 0.0548(10) Uani 1 1 d .
N4 N 0.5961(4) 0.7134(3) 0.9236(3) 0.0712(13) Uani 1 1 d .
H4A H 0.6515 0.6835 0.9440 0.085 Uiso 1 1 calc R
N5 N 0.3305(4) 0.9863(3) 0.7345(3) 0.0695(13) Uani 1 1 d .
N6 N 0.7774(5) 1.0123(3) 0.8511(3) 0.0735(13) Uani 1 1 d .
C1 C 0.9127(4) 0.8549(3) 0.7124(3) 0.0495(12) Uani 1 1 d .
C2 C 0.9226(4) 0.8806(3) 0.6385(3) 0.0536(12) Uani 1 1 d .
C3 C 1.0187(5) 0.8538(4) 0.5992(3) 0.0729(16) Uani 1 1 d .
H3 H 1.0257 0.8699 0.5501 0.087 Uiso 1 1 calc R
C4 C 1.1047(6) 0.8038(4) 0.6312(4) 0.090(2) Uani 1 1 d .
H4 H 1.1701 0.7874 0.6040 0.108 Uiso 1 1 calc R
C5 C 1.0945(5) 0.7775(4) 0.7037(4) 0.0766(18) Uani 1 1 d .
H5 H 1.1521 0.7424 0.7242 0.092 Uiso 1 1 calc R
C6 C 1.0002(4) 0.8028(3) 0.7460(3) 0.0623(14) Uani 1 1 d .
C7 C 0.8299(5) 0.9371(3) 0.6037(3) 0.0562(13) Uani 1 1 d .
H7 H 0.7519 0.9230 0.6240 0.067 Uiso 1 1 calc R
C8 C 0.8571(7) 1.0231(4) 0.6260(4) 0.105(2) Uani 1 1 d .
H8A H 0.8650 1.0265 0.6791 0.157 Uiso 1 1 calc R
H8B H 0.7927 1.0578 0.6086 0.157 Uiso 1 1 calc R
H8C H 0.9310 1.0400 0.6046 0.157 Uiso 1 1 calc R
C9 C 0.8158(6) 0.9322(5) 0.5206(4) 0.101(2) Uani 1 1 d .
H9A H 0.8848 0.9560 0.4985 0.151 Uiso 1 1 calc R
H9B H 0.7446 0.9610 0.5043 0.151 Uiso 1 1 calc R
H9C H 0.8090 0.8763 0.5058 0.151 Uiso 1 1 calc R
C10 C 0.9878(5) 0.7737(4) 0.8243(3) 0.0685(15) Uani 1 1 d .
H10 H 0.9420 0.8150 0.8504 0.082 Uiso 1 1 calc R
C11 C 1.1059(5) 0.7619(5) 0.8675(4) 0.099(2) Uani 1 1 d .
H11A H 1.1564 0.7256 0.8408 0.148 Uiso 1 1 calc R
H11B H 1.0905 0.7392 0.9153 0.148 Uiso 1 1 calc R
H11C H 1.1457 0.8133 0.8737 0.148 Uiso 1 1 calc R
C12 C 0.9169(6) 0.6953(4) 0.8272(4) 0.099(2) Uani 1 1 d .
H12A H 0.8373 0.7040 0.8063 0.148 Uiso 1 1 calc R
H12B H 0.9118 0.6781 0.8779 0.148 Uiso 1 1 calc R
H12C H 0.9566 0.6542 0.7993 0.148 Uiso 1 1 calc R
C13 C 0.6298(4) 0.7791(3) 0.8819(3) 0.0524(12) Uani 1 1 d .
C14 C 0.7360(5) 0.8466(4) 0.9886(3) 0.0705(16) Uani 1 1 d .
H14 H 0.7078 0.7970 1.0124 0.085 Uiso 1 1 calc R
C15 C 0.8654(8) 0.8478(9) 1.0024(5) 0.203(6) Uani 1 1 d .
H15A H 0.8974 0.8983 0.9852 0.304 Uiso 1 1 calc R
H15B H 0.9014 0.8037 0.9763 0.304 Uiso 1 1 calc R
H15C H 0.8829 0.8423 1.0546 0.304 Uiso 1 1 calc R
C16 C 0.6708(12) 0.9102(6) 1.0203(4) 0.194(6) Uani 1 1 d .
H16A H 0.6644 0.9007 1.0725 0.291 Uiso 1 1 calc R
H16B H 0.5917 0.9127 0.9972 0.291 Uiso 1 1 calc R
H16C H 0.7119 0.9607 1.0127 0.291 Uiso 1 1 calc R
C17 C 0.5459(5) 0.7313(4) 0.7632(3) 0.0735(16) Uani 1 1 d .
H17 H 0.5469 0.6787 0.7887 0.088 Uiso 1 1 calc R
C18 C 0.6179(6) 0.7243(5) 0.6930(4) 0.097(2) Uani 1 1 d .
H18A H 0.6164 0.7754 0.6674 0.146 Uiso 1 1 calc R
H18B H 0.5829 0.6831 0.6614 0.146 Uiso 1 1 calc R
H18C H 0.6997 0.7100 0.7061 0.146 Uiso 1 1 calc R
C19 C 0.4162(5) 0.7533(6) 0.7416(4) 0.114(3) Uani 1 1 d .
H19A H 0.3716 0.7618 0.7856 0.170 Uiso 1 1 calc R
H19B H 0.3801 0.7099 0.7131 0.170 Uiso 1 1 calc R
H19C H 0.4151 0.8021 0.7124 0.170 Uiso 1 1 calc R
C20 C 0.4685(5) 0.6922(5) 0.9348(4) 0.087(2) Uani 1 1 d .
H20 H 0.4297 0.6803 0.8864 0.105 Uiso 1 1 calc R
C21 C 0.4662(7) 0.6160(5) 0.9823(5) 0.110(3) Uani 1 1 d .
H21A H 0.5089 0.5733 0.9582 0.165 Uiso 1 1 calc R
H21B H 0.3843 0.5996 0.9886 0.165 Uiso 1 1 calc R
H21C H 0.5040 0.6269 1.0299 0.165 Uiso 1 1 calc R
C22 C 0.4023(6) 0.7586(5) 0.9700(5) 0.110(3) Uani 1 1 d .
H22A H 0.4439 0.7743 1.0153 0.165 Uiso 1 1 calc R
H22B H 0.3226 0.7404 0.9808 0.165 Uiso 1 1 calc R
H22C H 0.3972 0.8042 0.9369 0.165 Uiso 1 1 calc R
C23 C 0.4410(5) 0.9728(4) 0.7616(3) 0.0662(15) Uani 1 1 d .
C24 C 0.2263(5) 0.9911(4) 0.7806(3) 0.0798(18) Uani 1 1 d .
H24A H 0.2490 0.9757 0.8305 0.120 Uiso 1 1 calc R
H24B H 0.1647 0.9550 0.7615 0.120 Uiso 1 1 calc R
H24C H 0.1961 1.0457 0.7803 0.120 Uiso 1 1 calc R
C25 C 0.3071(5) 0.9992(4) 0.6554(4) 0.086(2) Uani 1 1 d .
H25A H 0.3298 1.0535 0.6425 0.129 Uiso 1 1 calc R
H25B H 0.2228 0.9915 0.6438 0.129 Uiso 1 1 calc R
H25C H 0.3531 0.9611 0.6277 0.129 Uiso 1 1 calc R
C26 C 0.7245(8) 1.0766(4) 0.8980(4) 0.108(3) Uani 1 1 d .
H26A H 0.7624 1.0752 0.9467 0.162 Uiso 1 1 calc R
H26B H 0.6396 1.0671 0.9018 0.162 Uiso 1 1 calc R
H26C H 0.7372 1.1288 0.8760 0.162 Uiso 1 1 calc R
C27 C 0.9072(6) 1.0312(5) 0.8431(4) 0.107(2) Uani 1 1 d .
H27A H 0.9151 1.0830 0.8193 0.160 Uiso 1 1 calc R
H27B H 0.9435 0.9900 0.8135 0.160 Uiso 1 1 calc R
H27C H 0.9467 1.0328 0.8913 0.160 Uiso 1 1 calc R

loop_
_atom_site_aniso_label
_atom_site_aniso_U_11
_atom_site_aniso_U_22
_atom_site_aniso_U_33
_atom_site_aniso_U_23
_atom_site_aniso_U_13
_atom_site_aniso_U_12
Nb1 0.0458(3) 0.0676(4) 0.0448(3) 0.0061(2) 0.00738(18) 0.0139(2)
S1 0.0561(8) 0.1399(16) 0.0513(8) 0.0237(9) 0.0113(6) 0.0349(9)
S2 0.0691(9) 0.1101(13) 0.0551(8) 0.0108(8) 0.0189(7) 0.0402(9)
N1 0.040(2) 0.063(3) 0.050(2) 0.008(2) 0.0066(17) 0.0086(18)
N2 0.051(2) 0.071(3) 0.039(2) 0.004(2) 0.0005(18) 0.004(2)
N3 0.045(2) 0.077(3) 0.043(2) -0.005(2) 0.0020(18) 0.003(2)
N4 0.057(3) 0.071(3) 0.086(3) 0.020(3) 0.009(2) 0.000(2)
N5 0.056(3) 0.089(3) 0.063(3) 0.012(3) 0.008(2) 0.020(2)
N6 0.087(4) 0.061(3) 0.073(3) -0.004(3) 0.010(3) 0.007(3)
C1 0.036(2) 0.058(3) 0.054(3) -0.006(2) 0.004(2) 0.000(2)
C2 0.040(2) 0.064(3) 0.057(3) -0.008(3) 0.007(2) -0.003(2)
C3 0.054(3) 0.099(5) 0.067(4) -0.008(3) 0.016(3) 0.006(3)
C4 0.065(4) 0.110(6) 0.096(5) -0.015(4) 0.022(4) 0.017(4)
C5 0.047(3) 0.085(5) 0.098(5) 0.003(4) 0.012(3) 0.022(3)
C6 0.045(3) 0.068(4) 0.074(4) 0.001(3) 0.006(3) 0.004(2)
C7 0.052(3) 0.065(4) 0.052(3) 0.002(3) 0.010(2) -0.004(2)
C8 0.110(6) 0.095(6) 0.107(6) 0.008(4) -0.021(5) 0.003(4)
C9 0.080(5) 0.148(7) 0.074(4) -0.013(4) -0.002(4) 0.009(4)
C10 0.052(3) 0.076(4) 0.079(4) 0.011(3) 0.006(3) 0.014(3)
C11 0.064(4) 0.127(6) 0.104(5) 0.028(5) -0.018(4) 0.008(4)
C12 0.075(4) 0.104(6) 0.117(6) 0.029(5) 0.009(4) 0.005(4)
C13 0.038(2) 0.064(4) 0.055(3) 0.001(3) 0.005(2) 0.010(2)
C14 0.084(4) 0.084(4) 0.043(3) 0.000(3) -0.003(3) -0.004(3)
C15 0.104(7) 0.406(19) 0.095(6) -0.078(9) -0.058(5) 0.036(9)
C16 0.351(18) 0.175(10) 0.054(4) -0.035(5) -0.027(7) 0.129(11)
C17 0.056(3) 0.094(5) 0.071(4) -0.025(3) 0.004(3) -0.004(3)
C18 0.088(5) 0.126(6) 0.078(4) -0.042(4) 0.012(4) 0.007(4)
C19 0.058(4) 0.173(7) 0.108(6) -0.061(5) -0.015(4) 0.007(4)
C20 0.059(4) 0.116(6) 0.088(5) 0.009(4) 0.016(3) -0.023(4)
C21 0.106(6) 0.103(6) 0.123(6) 0.023(5) 0.036(5) -0.033(5)
C22 0.060(4) 0.147(7) 0.125(6) 0.030(6) 0.027(4) 0.010(4)
C23 0.056(3) 0.078(4) 0.065(3) 0.012(3) 0.013(3) 0.028(3)
C24 0.053(3) 0.098(5) 0.089(4) -0.003(4) 0.016(3) 0.019(3)
C25 0.060(4) 0.116(6) 0.081(4) 0.014(4) -0.006(3) 0.019(3)
C26 0.149(8) 0.073(5) 0.104(6) -0.013(4) 0.013(5) 0.006(5)
C27 0.087(5) 0.115(6) 0.119(6) -0.015(5) 0.014(4) -0.029(4)

loop_
_atom_type_symbol
_atom_type_description
_atom_type_scat_dispersion_real
_atom_type_scat_dispersion_imag
_atom_type_scat_source
C C 0.0033 0.0016 'International Tables Vol C Tables 4.2.6.8 and 6.1.1.4'
H H 0.0000 0.0000 'International Tables Vol C Tables 4.2.6.8 and 6.1.1.4'
N N 0.0061 0.0033 'International Tables Vol C Tables 4.2.6.8 and 6.1.1.4'
S S 0.1246 0.1234 'International Tables Vol C Tables 4.2.6.8 and 6.1.1.4'
Nb Nb -2.0727 0.6215 'International Tables Vol C Tables 4.2.6.8 and 6.1.1.4'

loop_
_geom_angle_atom_site_label_1
_geom_angle_atom_site_label_2
_geom_angle_atom_site_label_3
_geom_angle
N1 Nb1 N6 96.0(2)
N1 Nb1 N2 106.25(16)
N6 Nb1 N2 99.05(18)
N1 Nb1 N3 96.82(17)
N6 Nb1 N3 157.24(17)
N2 Nb1 N3 59.23(15)
N1 Nb1 S1 96.87(13)
N6 Nb1 S1 104.18(15)
N2 Nb1 S1 145.14(12)
N3 Nb1 S1 92.88(11)
N1 Nb1 C13 104.85(16)
N6 Nb1 C13 128.45(18)
N2 Nb1 C13 30.03(14)
N3 Nb1 C13 29.29(14)
S1 Nb1 C13 118.98(12)
N1 Nb1 S2 162.77(13)
N6 Nb1 S2 93.18(15)
N2 Nb1 S2 86.60(11)
N3 Nb1 S2 79.69(11)
S1 Nb1 S2 66.67(5)
C13 Nb1 S2 80.41(10)
C23 S1 Nb1 91.15(19)
C23 S2 Nb1 84.70(17)
C1 N1 Nb1 179.5(4)
C13 N2 C14 123.6(4)
C13 N2 Nb1 95.8(3)
C14 N2 Nb1 137.9(4)
C13 N3 C17 124.0(5)
C13 N3 Nb1 93.4(3)
C17 N3 Nb1 141.4(4)
C13 N4 C20 122.6(5)
C23 N5 C24 123.0(5)
C23 N5 C25 121.2(5)
C24 N5 C25 115.7(5)
C27 N6 C26 108.1(6)
C27 N6 Nb1 124.2(4)
C26 N6 Nb1 127.6(5)
N1 C1 C2 121.1(4)
N1 C1 C6 118.1(4)
C2 C1 C6 120.8(4)
C3 C2 C1 118.7(5)
C3 C2 C7 121.0(5)
C1 C2 C7 120.3(4)
C4 C3 C2 121.1(6)
C3 C4 C5 120.4(6)
C6 C5 C4 121.0(6)
C5 C6 C1 118.0(5)
C5 C6 C10 121.2(5)
C1 C6 C10 120.8(5)
C8 C7 C9 109.4(5)
C8 C7 C2 110.1(5)
C9 C7 C2 115.3(5)
C6 C10 C12 111.7(5)
C6 C10 C11 114.7(5)
C12 C10 C11 108.4(5)
N3 C13 N2 111.3(5)
N3 C13 N4 126.2(5)
N2 C13 N4 122.5(5)
N3 C13 Nb1 57.3(3)
N2 C13 Nb1 54.2(2)
N4 C13 Nb1 176.1(4)
C16 C14 C15 116.2(8)
C16 C14 N2 111.3(5)
C15 C14 N2 112.0(5)
N3 C17 C18 109.7(5)
N3 C17 C19 111.3(5)
C18 C17 C19 108.9(5)
C22 C20 N4 112.2(6)
C22 C20 C21 110.6(6)
N4 C20 C21 107.9(6)
N5 C23 S2 122.4(4)
N5 C23 S1 121.1(4)
S2 C23 S1 116.4(3)

loop_
_geom_bond_atom_site_label_1
_geom_bond_atom_site_label_2
_geom_bond_distance
Nb1 N1 1.781(4)
Nb1 N6 2.016(5)
Nb1 N2 2.168(4)
Nb1 N3 2.241(4)
Nb1 S1 2.5342(14)
Nb1 C13 2.659(5)
Nb1 S2 2.7490(14)
S1 C23 1.725(5)
S2 C23 1.697(6)
N1 C1 1.394(6)
N2 C13 1.337(6)
N2 C14 1.480(6)
N3 C13 1.303(6)
N3 C17 1.453(6)
N4 C13 1.377(6)
N4 C20 1.481(7)
N5 C23 1.325(7)
N5 C24 1.451(6)
N5 C25 1.456(7)
N6 C27 1.487(8)
N6 C26 1.488(8)
C1 C2 1.404(7)
C1 C6 1.417(7)
C2 C3 1.375(7)
C2 C7 1.509(7)
C3 C4 1.373(8)
C4 C5 1.385(9)
C5 C6 1.380(7)
C6 C10 1.501(8)
C7 C8 1.499(8)
C7 C9 1.504(8)
C10 C12 1.513(8)
C10 C11 1.515(8)
C14 C16 1.406(9)
C14 C15 1.450(9)
C17 C18 1.523(8)
C17 C19 1.524(8)
C20 C22 1.473(10)
C20 C21 1.519(9)
